data_7214733
loop_
_publ_author_name
'Chen, Min'
'Bai, Zheng-Shuai'
'Liu, Qing'
'Okamura, Taka-aki'
'Lu, Yi'
'Sun, Wei-Yin'

_publ_section_title
;
 Coordination polymers with mixed 4,4&#x2032;-bipyridine-2,2&#x2032;,6,
 6&#x2032;-tetracarboxylate and imidazole-containing ligands: synthesis,
 structure and properties
;
_journal_issue 24
_journal_name_full CrystEngComm
_journal_page_first 8642
_journal_paper_doi 10.1039/c2ce26338f
_journal_volume 14
_journal_year 2012
_chemical_formula_moiety 'C56 H78 N14 Ni2 O21'
_chemical_formula_sum 'C56 H78 N14 Ni2 O21'
_chemical_formula_weight 1400.74
_chemical_name_common (Ni2(B1)(L2)2)-13(H2O)
_chemical_name_systematic
;
[Ni2(B1)(L2)2]-13(H2O)
;
_space_group_IT_number 14
_symmetry_cell_setting monoclinic
_symmetry_Int_Tables_number 14
_symmetry_space_group_name_Hall '-P 2ybc'
_symmetry_space_group_name_H-M 'P 1 21/c 1'
_atom_sites_solution_hydrogens geom
_atom_sites_solution_primary direct
_atom_sites_solution_secondary difmap
_audit_creation_date 2012-09-17
_audit_creation_method SHELXL-97
_cell_angle_alpha 90.00
_cell_angle_beta 108.438(6)
_cell_angle_gamma 90.00
_cell_formula_units_Z 4
_cell_length_a 13.4995(19)
_cell_length_b 12.4212(14)
_cell_length_c 40.153(6)
_cell_measurement_reflns_used 33460
_cell_measurement_temperature 200
_cell_measurement_theta_max 27.5
_cell_measurement_theta_min 3.0
_cell_volume 6387.2(15)
_computing_structure_refinement 'SHELXL-97 (Sheldrick, 2008)'
_computing_structure_solution 'SIR92 (Altomare et al., 1994)'
_diffrn_ambient_temperature 200
_diffrn_detector_area_resol_mean 10.00
_diffrn_measured_fraction_theta_full 0.987
_diffrn_measured_fraction_theta_max 0.987
_diffrn_measurement_device_type 'Rigaku RAXIS-RAPID II'
_diffrn_measurement_method \w
_diffrn_radiation_source
;
MicroMax-007HF microfocus rotating anode X-ray generator
;
_diffrn_radiation_type MoK\a
_diffrn_radiation_wavelength 0.71075
_diffrn_reflns_av_R_equivalents 0.0430
_diffrn_reflns_av_sigmaI/netI 0.0379
_diffrn_reflns_limit_h_max 14
_diffrn_reflns_limit_h_min -16
_diffrn_reflns_limit_k_max 14
_diffrn_reflns_limit_k_min -14
_diffrn_reflns_limit_l_max 47
_diffrn_reflns_limit_l_min -47
_diffrn_reflns_number 39912
_diffrn_reflns_theta_full 25.00
_diffrn_reflns_theta_max 25.00
_diffrn_reflns_theta_min 3.02
_exptl_absorpt_coefficient_mu 0.676
_exptl_absorpt_correction_type none
_exptl_crystal_colour pale-yellow
_exptl_crystal_density_diffrn 1.457
_exptl_crystal_density_method 'not measured'
_exptl_crystal_description platelet
_exptl_crystal_F_000 2944
_exptl_crystal_size_max 0.10
_exptl_crystal_size_mid 0.10
_exptl_crystal_size_min 0.10
_refine_diff_density_max 0.599
_refine_diff_density_min -0.359
_refine_diff_density_rms 0.076
_refine_ls_extinction_method none
_refine_ls_goodness_of_fit_ref 1.045
_refine_ls_hydrogen_treatment mixed
_refine_ls_matrix_type full
_refine_ls_number_parameters 966
_refine_ls_number_reflns 11102
_refine_ls_number_restraints 22
_refine_ls_restrained_S_all 1.045
_refine_ls_R_factor_all 0.0693
_refine_ls_R_factor_gt 0.0513
_refine_ls_shift/su_max 0.001
_refine_ls_shift/su_mean 0.000
_refine_ls_structure_factor_coef Fsqd
_refine_ls_weighting_details 'calc w=1/[\s^2^(Fo^2^)+(0.0699P)^2^+6.2640P] where P=(Fo^2^+2Fc^2^)/3'
_refine_ls_weighting_scheme calc
_refine_ls_wR_factor_gt 0.1295
_refine_ls_wR_factor_ref 0.1406
_reflns_number_gt 8660
_reflns_number_total 11102
_reflns_threshold_expression I>2\s(I)
_cod_data_source_file c2ce26338f.txt
_cod_data_source_block 2
_cod_original_cell_volume 6387.3(15)
_cod_original_sg_symbol_H-M 'P 21/c'
_cod_database_code 7214733

loop_
_symmetry_equiv_pos_as_xyz
'x, y, z'
'-x, y+1/2, -z+1/2'
'-x, -y, -z'
'x, -y-1/2, z-1/2'

loop_
_atom_site_label
_atom_site_type_symbol
_atom_site_fract_x
_atom_site_fract_y
_atom_site_fract_z
_atom_site_U_iso_or_equiv
_atom_site_adp_type
_atom_site_occupancy
_atom_site_symmetry_multiplicity
_atom_site_calc_flag
_atom_site_refinement_flags
Ni1 Ni 0.67903(3) 0.38792(3) 0.307516(10) 0.03060(12) Uani 1 1 d .
Ni2 Ni 0.87118(3) 0.40527(4) 0.077570(10) 0.03643(13) Uani 1 1 d .
O1 O 0.7799(2) 0.2361(2) 0.57835(6) 0.0517(7) Uani 1 1 d .
O2 O 0.6778(3) 0.3548(3) 0.54228(8) 0.1011(14) Uani 1 1 d .
O3 O 0.93874(17) -0.02921(18) 0.55275(5) 0.0371(5) Uani 1 1 d .
O4 O 0.91953(19) -0.09130(19) 0.49866(6) 0.0416(6) Uani 1 1 d .
O5 O 0.73725(16) 0.23072(17) 0.30377(5) 0.0323(5) Uani 1 1 d .
O6 O 0.79589(17) 0.08310(18) 0.33615(5) 0.0370(5) Uani 1 1 d .
O7 O 0.63273(18) 0.52211(18) 0.33543(6) 0.0413(6) Uani 1 1 d .
O8 O 0.5937(2) 0.5531(2) 0.38476(7) 0.0602(7) Uani 1 1 d .
O9 O 0.3413(3) 0.5875(2) 0.25338(8) 0.0611(8) Uani 1 1 d D
H53 H 0.311(3) 0.632(3) 0.2384(9) 0.073 Uiso 1 1 d D
H54 H 0.367(4) 0.619(3) 0.2725(8) 0.073 Uiso 1 1 d D
O10 O 0.2505(3) 0.6475(4) 0.36457(9) 0.105 Uani 1 1 d D
H55 H 0.248(5) 0.679(4) 0.3833(10) 0.126 Uiso 1 1 d D
H56 H 0.276(5) 0.584(2) 0.3697(16) 0.126 Uiso 1 1 d D
O11 O 0.9923(3) 0.7607(3) 0.58228(11) 0.1017(13) Uani 1 1 d .
O12 O 0.8418(5) 0.6022(5) 0.57880(17) 0.174(3) Uani 1 1 d .
O13 O 0.4117(6) 0.6612(6) 0.32782(16) 0.090(3) Uani 0.594(11) 1 d P
O13B O 0.4677(8) 0.6723(7) 0.3087(3) 0.095(5) Uani 0.406(11) 1 d P
O14 O 1.0011(10) 0.6785(11) 0.5113(3) 0.122(4) Uani 0.499(8) 1 d P
O14B O 0.9672(8) 0.6964(8) 0.4929(3) 0.087(3) Uani 0.501(8) 1 d P
O15 O 0.9115(7) 0.4452(7) 0.5391(2) 0.109(3) Uani 0.499(8) 1 d P
O15B O 0.8611(15) 0.5091(16) 0.5012(5) 0.239(9) Uani 0.501(8) 1 d PU
O16 O 0.6172(9) 0.5369(10) 0.6241(3) 0.144(4) Uani 0.592(11) 1 d P
O16B O 0.6837(15) 0.5635(12) 0.6126(4) 0.143(6) Uani 0.408(11) 1 d P
O17 O 0.6311(10) 0.5516(7) 0.4594(3) 0.120(5) Uani 0.496(15) 1 d P
O17B O 0.503(2) 0.545(3) 0.4359(6) 0.319(17) Uani 0.504(15) 1 d PU
O18 O 0.5195(11) 0.6489(11) 0.4991(5) 0.177(6) Uani 0.592(11) 1 d P
O18B O 0.4996(15) 0.6263(15) 0.5218(6) 0.138(6) Uani 0.408(11) 1 d P
O19 O 0.729(2) 0.531(2) 0.5928(7) 0.127(9) Uani 0.210(14) 1 d PU
O19B O 0.6438(9) 0.5626(9) 0.5609(3) 0.112(5) Uani 0.408(11) 1 d PU
O20 O 0.515(4) 0.613(3) 0.5501(12) 0.12(2) Uani 0.12(2) 1 d P
O20B O 0.524(2) 0.598(2) 0.5806(11) 0.18(2) Uani 0.29(3) 1 d P
O21 O 0.490(2) 0.687(3) 0.4312(8) 0.18(2) Uani 0.227(17) 1 d P
O21B O 0.6812(15) 0.5567(15) 0.5043(6) 0.248(11) Uani 0.504(15) 1 d P
O22 O 0.8227(8) 0.5376(6) 0.4748(2) 0.097(3) Uani 0.499(8) 1 d P
O22B O 0.9368(7) 0.4079(7) 0.4446(2) 0.111(4) Uani 0.501(8) 1 d P
O23 O 0.4125(12) 0.7530(13) 0.3649(4) 0.175(8) Uani 0.406(11) 1 d P
N11 N 0.9440(2) 0.5837(2) 0.32250(7) 0.0399(7) Uani 1 1 d .
N12 N 0.8260(2) 0.4579(2) 0.31954(7) 0.0370(6) Uani 1 1 d .
N31 N 0.6436(2) 0.8334(2) 0.21220(8) 0.0421(7) Uani 1 1 d .
N32 N 0.4748(2) 0.8337(2) 0.20446(6) 0.0323(6) Uani 1 1 d .
N51 N 0.9665(2) 0.5550(2) 0.17419(7) 0.0400(7) Uani 1 1 d .
N52 N 0.9101(2) 0.4485(2) 0.12872(6) 0.0380(6) Uani 1 1 d .
N71 N 0.8235(2) 0.1384(2) 0.52767(6) 0.0370(6) Uani 1 1 d .
N81 N 0.70724(19) 0.3326(2) 0.35609(6) 0.0312(6) Uani 1 1 d .
N111 N 0.5382(2) 0.4779(2) 0.20318(6) 0.0361(6) Uani 1 1 d .
N112 N 0.6407(2) 0.4349(2) 0.25587(7) 0.0351(6) Uani 1 1 d .
N131 N 0.1666(2) 0.2659(2) 0.08674(8) 0.0461(7) Uani 1 1 d .
N132 N 0.0088(2) 0.3166(2) 0.08586(6) 0.0378(6) Uani 1 1 d .
N151 N 0.5816(2) 0.5718(3) 0.06042(7) 0.0471(7) Uani 1 1 d .
N152 N 0.7382(2) 0.5049(3) 0.06829(7) 0.0427(7) Uani 1 1 d .
C1 C 0.9552(2) 0.7158(2) 0.27806(8) 0.0337(7) Uani 1 1 d .
C2 C 0.8741(3) 0.7890(3) 0.26454(9) 0.0382(8) Uani 1 1 d .
C3 C 0.8352(3) 0.8058(3) 0.22821(9) 0.0390(8) Uani 1 1 d .
C4 C 0.8813(3) 0.7555(3) 0.20573(9) 0.0381(8) Uani 1 1 d .
C5 C 0.9676(3) 0.6895(3) 0.22000(9) 0.0377(8) Uani 1 1 d .
C6 C 1.0028(2) 0.6655(3) 0.25565(8) 0.0345(7) Uani 1 1 d .
C7 C 0.7384(3) 0.2778(4) 0.54875(9) 0.0576(11) Uani 1 1 d .
C8 C 0.9090(2) -0.0227(3) 0.51934(8) 0.0341(7) Uani 1 1 d .
C9 C 0.7620(2) 0.1755(3) 0.33215(8) 0.0310(7) Uani 1 1 d .
C10 C 0.6332(3) 0.4986(3) 0.36600(9) 0.0424(8) Uani 1 1 d .
C11 C 0.9907(3) 0.6865(3) 0.31623(9) 0.0469(9) Uani 1 1 d .
H1 H 1.0678 0.6802 0.3247 0.056 Uiso 1 1 calc R
H2 H 0.9708 0.7446 0.3298 0.056 Uiso 1 1 calc R
C12 C 0.8450(3) 0.5509(3) 0.30733(8) 0.0439(9) Uani 1 1 d .
H3 H 0.7944 0.5907 0.2898 0.053 Uiso 1 1 calc R
C13 C 0.9180(3) 0.4301(3) 0.34444(9) 0.0412(8) Uani 1 1 d .
H4 H 0.9290 0.3665 0.3583 0.049 Uiso 1 1 calc R
C14 C 0.9912(3) 0.5070(3) 0.34641(9) 0.0443(8) Uani 1 1 d .
H5 H 1.0614 0.5071 0.3615 0.053 Uiso 1 1 calc R
C21 C 0.8271(3) 0.8479(3) 0.28907(12) 0.0611(12) Uani 1 1 d .
H6 H 0.8009 0.7954 0.3025 0.073 Uiso 1 1 calc R
H7 H 0.7693 0.8934 0.2753 0.073 Uiso 1 1 calc R
H8 H 0.8806 0.8929 0.3053 0.073 Uiso 1 1 calc R
C31 C 0.7438(3) 0.8816(3) 0.21297(13) 0.0567(11) Uani 1 1 d .
H9 H 0.7552 0.9483 0.2272 0.068 Uiso 1 1 calc R
H10 H 0.7406 0.9016 0.1888 0.068 Uiso 1 1 calc R
C32 C 0.5524(3) 0.8831(3) 0.19756(8) 0.0358(7) Uani 1 1 d .
H11 H 0.5444 0.9466 0.1838 0.043 Uiso 1 1 calc R
C33 C 0.5190(3) 0.7485(3) 0.22530(9) 0.0418(8) Uani 1 1 d .
H12 H 0.4827 0.6985 0.2351 0.050 Uiso 1 1 calc R
C34 C 0.6226(3) 0.7464(3) 0.22990(11) 0.0525(10) Uani 1 1 d .
H13 H 0.6714 0.6946 0.2429 0.063 Uiso 1 1 calc R
C41 C 0.8375(3) 0.7719(4) 0.16624(10) 0.0627(11) Uani 1 1 d .
H14 H 0.7612 0.7664 0.1588 0.075 Uiso 1 1 calc R
H15 H 0.8656 0.7167 0.1543 0.075 Uiso 1 1 calc R
H16 H 0.8575 0.8434 0.1602 0.075 Uiso 1 1 calc R
C51 C 1.0250(3) 0.6436(3) 0.19614(10) 0.0512(10) Uani 1 1 d .
H17 H 1.0363 0.7015 0.1808 0.061 Uiso 1 1 calc R
H18 H 1.0943 0.6168 0.2107 0.061 Uiso 1 1 calc R
C52 C 0.9724(3) 0.5287(3) 0.14276(8) 0.0410(8) Uani 1 1 d .
H19 H 1.0165 0.5638 0.1318 0.049 Uiso 1 1 calc R
C53 C 0.8620(3) 0.4210(3) 0.15304(9) 0.0435(8) Uani 1 1 d .
H20 H 0.8121 0.3651 0.1504 0.052 Uiso 1 1 calc R
C54 C 0.8970(3) 0.4860(3) 0.18117(9) 0.0465(9) Uani 1 1 d .
H21 H 0.8772 0.4842 0.2019 0.056 Uiso 1 1 calc R
C61 C 1.0887(3) 0.5848(3) 0.27029(12) 0.0577(10) Uani 1 1 d .
H22 H 1.1565 0.6194 0.2738 0.069 Uiso 1 1 calc R
H23 H 1.0803 0.5247 0.2538 0.069 Uiso 1 1 calc R
H24 H 1.0853 0.5578 0.2928 0.069 Uiso 1 1 calc R
C72 C 0.7660(3) 0.2265(3) 0.51837(8) 0.0462(9) Uani 1 1 d .
C73 C 0.7368(3) 0.2644(3) 0.48439(9) 0.0473(9) Uani 1 1 d .
H25 H 0.6956 0.3277 0.4781 0.057 Uiso 1 1 calc R
C74 C 0.7685(3) 0.2088(3) 0.45931(8) 0.0392(8) Uani 1 1 d .
C75 C 0.8256(3) 0.1142(3) 0.46973(8) 0.0362(7) Uani 1 1 d .
H26 H 0.8466 0.0731 0.4532 0.043 Uiso 1 1 calc R
C76 C 0.8516(2) 0.0804(3) 0.50426(8) 0.0345(7) Uani 1 1 d .
C82 C 0.6835(3) 0.3913(3) 0.38028(8) 0.0366(7) Uani 1 1 d .
C83 C 0.7015(3) 0.3528(3) 0.41381(8) 0.0432(8) Uani 1 1 d .
H27 H 0.6851 0.3960 0.4309 0.052 Uiso 1 1 calc R
C84 C 0.7438(3) 0.2505(3) 0.42274(8) 0.0380(8) Uani 1 1 d .
C85 C 0.7636(2) 0.1887(3) 0.39637(8) 0.0349(7) Uani 1 1 d .
H28 H 0.7895 0.1173 0.4011 0.042 Uiso 1 1 calc R
C86 C 0.7450(2) 0.2332(2) 0.36337(8) 0.0320(7) Uani 1 1 d .
C101 C 0.4255(2) 0.4837(3) 0.13974(8) 0.0376(8) Uani 1 1 d .
C102 C 0.3647(3) 0.3919(3) 0.12823(9) 0.0410(8) Uani 1 1 d .
C103 C 0.3357(3) 0.3618(3) 0.09286(9) 0.0422(8) Uani 1 1 d .
C104 C 0.3745(3) 0.4203(3) 0.06947(9) 0.0420(8) Uani 1 1 d .
C105 C 0.4352(2) 0.5116(3) 0.08154(8) 0.0407(8) Uani 1 1 d .
C106 C 0.4620(3) 0.5445(3) 0.11668(8) 0.0393(8) Uani 1 1 d .
C111 C 0.4444(3) 0.5230(3) 0.17673(8) 0.0434(8) Uani 1 1 d .
H29 H 0.4508 0.6024 0.1769 0.052 Uiso 1 1 calc R
H30 H 0.3825 0.5052 0.1838 0.052 Uiso 1 1 calc R
C112 C 0.5485(3) 0.4723(3) 0.23733(8) 0.0359(7) Uani 1 1 d .
H31 H 0.4956 0.4928 0.2471 0.043 Uiso 1 1 calc R
C113 C 0.6926(3) 0.4156(3) 0.23183(9) 0.0460(9) Uani 1 1 d .
H32 H 0.7615 0.3881 0.2372 0.055 Uiso 1 1 calc R
C114 C 0.6292(3) 0.4422(3) 0.19922(9) 0.0491(9) Uani 1 1 d .
H33 H 0.6452 0.4370 0.1779 0.059 Uiso 1 1 calc R
C121 C 0.3288(3) 0.3254(4) 0.15392(10) 0.0588(11) Uani 1 1 d .
H34 H 0.2615 0.3527 0.1548 0.071 Uiso 1 1 calc R
H35 H 0.3806 0.3304 0.1773 0.071 Uiso 1 1 calc R
H36 H 0.3211 0.2500 0.1463 0.071 Uiso 1 1 calc R
C131 C 0.2675(3) 0.2642(3) 0.08005(12) 0.0566(10) Uani 1 1 d .
H37 H 0.2541 0.2570 0.0545 0.068 Uiso 1 1 calc R
H38 H 0.3065 0.1995 0.0914 0.068 Uiso 1 1 calc R
C132 C 0.0962(3) 0.3454(3) 0.08000(8) 0.0381(7) Uani 1 1 d .
H39 H 0.1077 0.4147 0.0719 0.046 Uiso 1 1 calc R
C133 C 0.0247(3) 0.2134(3) 0.09718(11) 0.0588(11) Uani 1 1 d .
H40 H -0.0246 0.1704 0.1035 0.071 Uiso 1 1 calc R
C134 C 0.1214(4) 0.1806(4) 0.09811(14) 0.0733(13) Uani 1 1 d .
H41 H 0.1518 0.1119 0.1052 0.088 Uiso 1 1 calc R
C141 C 0.3535(3) 0.3808(4) 0.03220(10) 0.0606(11) Uani 1 1 d .
H42 H 0.2794 0.3906 0.0190 0.073 Uiso 1 1 calc R
H43 H 0.3715 0.3043 0.0325 0.073 Uiso 1 1 calc R
H44 H 0.3961 0.4220 0.0209 0.073 Uiso 1 1 calc R
C151 C 0.4699(3) 0.5823(4) 0.05649(10) 0.0537(10) Uani 1 1 d .
H45 H 0.4286 0.5635 0.0321 0.064 Uiso 1 1 calc R
H46 H 0.4549 0.6584 0.0605 0.064 Uiso 1 1 calc R
C152 C 0.6409(3) 0.4834(3) 0.06639(9) 0.0456(9) Uani 1 1 d .
H47 H 0.6160 0.4134 0.0690 0.055 Uiso 1 1 calc R
C153 C 0.7402(3) 0.6141(3) 0.06346(11) 0.0566(10) Uani 1 1 d .
H48 H 0.8002 0.6542 0.0636 0.068 Uiso 1 1 calc R
C154 C 0.6446(3) 0.6562(4) 0.05848(11) 0.0599(11) Uani 1 1 d .
H49 H 0.6249 0.7297 0.0544 0.072 Uiso 1 1 calc R
C161 C 0.5286(3) 0.6426(3) 0.12952(10) 0.0540(10) Uani 1 1 d .
H50 H 0.5828 0.6465 0.1181 0.065 Uiso 1 1 calc R
H51 H 0.5615 0.6378 0.1550 0.065 Uiso 1 1 calc R
H52 H 0.4849 0.7073 0.1238 0.065 Uiso 1 1 calc R

loop_
_atom_site_aniso_label
_atom_site_aniso_U_11
_atom_site_aniso_U_22
_atom_site_aniso_U_33
_atom_site_aniso_U_23
_atom_site_aniso_U_13
_atom_site_aniso_U_12
Ni1 0.0290(2) 0.0343(2) 0.0270(2) 0.00528(15) 0.00660(16) -0.00387(17)
Ni2 0.0346(2) 0.0527(3) 0.0225(2) -0.00252(17) 0.00979(17) -0.00399(19)
O1 0.0597(16) 0.0694(17) 0.0273(12) 0.0014(11) 0.0154(11) 0.0219(14)
O2 0.156(4) 0.102(3) 0.0455(17) 0.0072(17) 0.032(2) 0.078(3)
O3 0.0358(12) 0.0499(14) 0.0274(11) 0.0052(9) 0.0127(9) 0.0001(10)
O4 0.0479(14) 0.0453(14) 0.0345(12) -0.0004(10) 0.0172(11) 0.0010(11)
O5 0.0320(12) 0.0396(12) 0.0252(10) 0.0048(9) 0.0090(9) -0.0003(9)
O6 0.0364(13) 0.0410(13) 0.0337(12) 0.0052(9) 0.0113(10) 0.0033(10)
O7 0.0449(14) 0.0350(12) 0.0413(13) 0.0055(10) 0.0097(11) -0.0053(11)
O8 0.082(2) 0.0448(15) 0.0576(16) -0.0042(13) 0.0273(15) 0.0101(14)
O9 0.069(2) 0.0581(18) 0.0635(19) 0.0235(14) 0.0316(17) 0.0144(15)
O10 0.099 0.145 0.059 -0.026 0.007 0.043
O11 0.073(2) 0.092(3) 0.127(3) 0.033(2) 0.013(2) 0.002(2)
O12 0.171(6) 0.144(5) 0.172(6) 0.028(4) 0.005(4) -0.027(4)
O13 0.082(5) 0.121(5) 0.061(4) -0.001(3) 0.013(3) 0.032(4)
O13B 0.070(7) 0.055(5) 0.121(10) -0.015(5) -0.024(6) 0.010(4)
O14 0.110(9) 0.127(9) 0.108(9) 0.014(7) 0.003(7) -0.031(7)
O14B 0.098(7) 0.074(5) 0.075(6) -0.012(5) 0.008(5) 0.015(5)
O15 0.096(6) 0.117(7) 0.107(7) 0.011(5) 0.021(5) -0.005(5)
O15B 0.26(2) 0.28(2) 0.167(16) -0.028(15) 0.053(15) -0.143(16)
O16 0.124(8) 0.174(10) 0.138(8) -0.060(7) 0.048(7) -0.002(7)
O16B 0.157(14) 0.145(11) 0.147(12) -0.024(9) 0.077(11) -0.047(10)
O17 0.159(11) 0.098(7) 0.127(10) -0.010(6) 0.078(8) -0.003(6)
O17B 0.36(3) 0.44(4) 0.23(2) 0.16(2) 0.19(2) 0.23(3)
O18 0.169(11) 0.138(10) 0.224(17) -0.051(11) 0.061(11) -0.016(8)
O18B 0.142(13) 0.140(12) 0.132(16) 0.015(11) 0.043(11) 0.037(10)
O19 0.118(15) 0.140(15) 0.135(16) -0.034(13) 0.059(12) 0.039(12)
O19B 0.104(9) 0.099(8) 0.140(10) -0.032(7) 0.049(7) -0.004(6)
O20 0.18(5) 0.10(3) 0.06(3) 0.05(2) 0.04(3) 0.04(3)
O20B 0.20(3) 0.14(2) 0.25(5) -0.02(2) 0.13(3) 0.056(16)
O21 0.19(3) 0.17(3) 0.22(3) -0.09(2) 0.09(2) -0.13(2)
O21B 0.251(19) 0.237(18) 0.29(3) 0.012(15) 0.130(17) 0.052(15)
O22 0.145(8) 0.074(5) 0.078(5) -0.017(4) 0.042(5) -0.034(5)
O22B 0.122(7) 0.095(6) 0.108(7) -0.005(5) 0.024(5) 0.014(5)
O23 0.169(14) 0.196(16) 0.162(14) 0.021(11) 0.055(10) -0.070(12)
N11 0.0427(17) 0.0452(16) 0.0327(14) -0.0037(12) 0.0133(13) -0.0175(13)
N12 0.0344(15) 0.0414(16) 0.0340(14) 0.0047(12) 0.0091(12) -0.0088(13)
N31 0.0313(15) 0.0336(15) 0.0628(19) 0.0056(13) 0.0168(13) 0.0007(12)
N32 0.0314(14) 0.0347(14) 0.0309(13) -0.0039(11) 0.0097(11) 0.0004(12)
N51 0.0387(16) 0.0528(17) 0.0353(14) -0.0107(13) 0.0212(13) -0.0050(14)
N52 0.0338(15) 0.0546(18) 0.0271(13) -0.0026(12) 0.0116(11) 0.0008(14)
N71 0.0379(15) 0.0477(16) 0.0255(13) 0.0010(12) 0.0104(11) 0.0044(13)
N81 0.0299(14) 0.0324(14) 0.0302(13) 0.0023(11) 0.0077(11) -0.0056(11)
N111 0.0343(15) 0.0462(16) 0.0277(13) 0.0045(11) 0.0099(11) 0.0099(13)
N112 0.0345(15) 0.0372(15) 0.0331(14) 0.0060(11) 0.0098(12) -0.0022(12)
N131 0.0433(17) 0.0420(17) 0.0566(18) 0.0024(14) 0.0209(14) 0.0029(14)
N132 0.0418(16) 0.0453(16) 0.0278(13) 0.0000(12) 0.0133(12) -0.0028(13)
N151 0.0353(16) 0.071(2) 0.0383(15) 0.0130(14) 0.0166(13) 0.0064(16)
N152 0.0348(16) 0.065(2) 0.0308(14) -0.0002(13) 0.0138(12) -0.0007(14)
C1 0.0358(18) 0.0328(17) 0.0361(16) -0.0088(13) 0.0163(14) -0.0123(14)
C2 0.0354(18) 0.0330(17) 0.056(2) -0.0114(15) 0.0283(16) -0.0077(15)
C3 0.0306(17) 0.0292(17) 0.059(2) 0.0040(15) 0.0170(16) -0.0038(14)
C4 0.0345(18) 0.0382(18) 0.0420(18) 0.0011(14) 0.0128(15) -0.0080(15)
C5 0.0352(18) 0.0397(18) 0.0451(19) -0.0092(15) 0.0227(15) -0.0072(15)
C6 0.0274(16) 0.0378(17) 0.0406(18) -0.0039(14) 0.0139(14) -0.0020(14)
C7 0.071(3) 0.068(3) 0.0337(19) 0.0019(18) 0.0158(18) 0.030(2)
C8 0.0288(17) 0.0454(19) 0.0298(16) 0.0033(14) 0.0116(13) -0.0043(14)
C9 0.0237(15) 0.0370(18) 0.0307(16) 0.0017(13) 0.0064(12) -0.0012(14)
C10 0.046(2) 0.0370(18) 0.0399(19) -0.0020(15) 0.0081(16) -0.0070(16)
C11 0.056(2) 0.047(2) 0.0400(19) -0.0068(15) 0.0176(17) -0.0241(18)
C12 0.042(2) 0.048(2) 0.0348(17) 0.0083(15) 0.0035(15) -0.0132(17)
C13 0.0334(18) 0.0402(19) 0.0476(19) 0.0037(15) 0.0096(15) -0.0011(15)
C14 0.0355(19) 0.048(2) 0.047(2) -0.0021(16) 0.0101(16) -0.0036(16)
C21 0.064(3) 0.048(2) 0.090(3) -0.026(2) 0.051(2) -0.011(2)
C31 0.0297(19) 0.040(2) 0.102(3) 0.016(2) 0.023(2) -0.0006(16)
C32 0.0328(18) 0.0347(17) 0.0385(17) 0.0006(14) 0.0092(14) 0.0026(14)
C33 0.0343(19) 0.0368(19) 0.054(2) 0.0063(15) 0.0135(16) -0.0036(15)
C34 0.0314(19) 0.041(2) 0.081(3) 0.0192(19) 0.0122(18) 0.0027(16)
C41 0.065(3) 0.071(3) 0.047(2) 0.012(2) 0.010(2) -0.013(2)
C51 0.047(2) 0.068(3) 0.051(2) -0.0269(19) 0.0312(18) -0.0165(19)
C52 0.0357(18) 0.062(2) 0.0292(16) -0.0060(15) 0.0157(14) -0.0074(17)
C53 0.053(2) 0.047(2) 0.0361(18) -0.0041(15) 0.0211(16) -0.0053(17)
C54 0.055(2) 0.056(2) 0.0386(19) -0.0085(16) 0.0295(17) -0.0084(19)
C61 0.040(2) 0.064(3) 0.071(3) 0.006(2) 0.020(2) 0.0168(19)
C72 0.053(2) 0.055(2) 0.0297(17) -0.0012(15) 0.0117(15) 0.0110(19)
C73 0.057(2) 0.050(2) 0.0321(17) 0.0035(15) 0.0099(16) 0.0139(18)
C74 0.0429(19) 0.045(2) 0.0277(16) 0.0010(14) 0.0092(14) -0.0003(16)
C75 0.0385(18) 0.0434(19) 0.0272(16) -0.0013(13) 0.0110(14) -0.0028(15)
C76 0.0304(17) 0.0479(19) 0.0257(15) -0.0004(13) 0.0098(13) -0.0036(14)
C82 0.0412(19) 0.0338(17) 0.0315(16) -0.0004(13) 0.0065(14) -0.0059(15)
C83 0.055(2) 0.0414(19) 0.0321(17) -0.0039(14) 0.0126(16) -0.0005(17)
C84 0.0418(19) 0.0421(19) 0.0271(16) 0.0014(14) 0.0068(14) -0.0051(15)
C85 0.0364(18) 0.0382(18) 0.0270(15) 0.0044(13) 0.0057(13) -0.0005(14)
C86 0.0271(16) 0.0360(17) 0.0294(15) 0.0018(13) 0.0041(12) -0.0059(14)
C101 0.0323(17) 0.051(2) 0.0305(16) 0.0068(14) 0.0106(14) 0.0152(16)
C102 0.0365(19) 0.049(2) 0.0408(19) 0.0098(15) 0.0166(15) 0.0104(16)
C103 0.0331(18) 0.049(2) 0.0455(19) 0.0012(16) 0.0145(15) 0.0103(16)
C104 0.0330(18) 0.058(2) 0.0352(17) 0.0032(15) 0.0118(15) 0.0137(17)
C105 0.0293(17) 0.062(2) 0.0334(17) 0.0121(16) 0.0138(14) 0.0110(17)
C106 0.0316(18) 0.049(2) 0.0374(18) 0.0088(15) 0.0119(14) 0.0103(15)
C111 0.0399(19) 0.059(2) 0.0297(16) 0.0066(15) 0.0086(14) 0.0199(17)
C112 0.0354(18) 0.0417(19) 0.0313(16) 0.0047(14) 0.0115(14) 0.0039(15)
C113 0.0334(19) 0.070(3) 0.0373(18) 0.0097(17) 0.0150(15) 0.0093(17)
C114 0.044(2) 0.073(3) 0.0332(18) 0.0072(17) 0.0175(16) 0.0161(19)
C121 0.060(3) 0.069(3) 0.053(2) 0.019(2) 0.025(2) 0.003(2)
C131 0.050(2) 0.051(2) 0.073(3) -0.006(2) 0.026(2) 0.0048(19)
C132 0.0369(19) 0.0414(19) 0.0359(17) -0.0009(14) 0.0114(14) -0.0035(16)
C133 0.060(3) 0.053(2) 0.069(3) 0.018(2) 0.029(2) -0.002(2)
C134 0.066(3) 0.050(3) 0.108(4) 0.023(2) 0.034(3) 0.005(2)
C141 0.054(3) 0.089(3) 0.038(2) -0.005(2) 0.0139(18) 0.004(2)
C151 0.035(2) 0.084(3) 0.043(2) 0.0202(19) 0.0144(16) 0.0076(19)
C152 0.039(2) 0.062(2) 0.0377(18) 0.0099(16) 0.0140(15) 0.0011(18)
C153 0.043(2) 0.066(3) 0.070(3) -0.002(2) 0.030(2) -0.007(2)
C154 0.055(3) 0.061(3) 0.074(3) 0.011(2) 0.035(2) 0.006(2)
C161 0.048(2) 0.062(2) 0.051(2) 0.0062(19) 0.0150(18) -0.001(2)

loop_
_atom_type_symbol
_atom_type_description
_atom_type_scat_dispersion_real
_atom_type_scat_dispersion_imag
_atom_type_scat_source
C C 0.0033 0.0016 'International Tables Vol C Tables 4.2.6.8 and 6.1.1.4'
H H 0.0000 0.0000 'International Tables Vol C Tables 4.2.6.8 and 6.1.1.4'
N N 0.0061 0.0033 'International Tables Vol C Tables 4.2.6.8 and 6.1.1.4'
Ni Ni 0.3393 1.1124 'International Tables Vol C Tables 4.2.6.8 and 6.1.1.4'
O O 0.0106 0.0060 'International Tables Vol C Tables 4.2.6.8 and 6.1.1.4'

loop_
_geom_angle_atom_site_label_1
_geom_angle_atom_site_label_2
_geom_angle_atom_site_label_3
_geom_angle
_geom_angle_site_symmetry_1
_geom_angle_site_symmetry_3
N81 Ni1 N112 175.16(10) . .
N81 Ni1 N12 92.52(10) . .
N112 Ni1 N12 91.88(10) . .
N81 Ni1 N32 88.99(10) . 2_645
N112 Ni1 N32 86.83(10) . 2_645
N12 Ni1 N32 174.06(11) . 2_645
N81 Ni1 O5 77.98(9) . .
N112 Ni1 O5 99.77(9) . .
N12 Ni1 O5 93.05(10) . .
N32 Ni1 O5 92.89(9) 2_645 .
N81 Ni1 O7 76.11(9) . .
N112 Ni1 O7 106.05(10) . .
N12 Ni1 O7 88.23(10) . .
N32 Ni1 O7 86.55(9) 2_645 .
O5 Ni1 O7 154.09(8) . .
N71 Ni2 N52 176.14(11) 4_565 .
N71 Ni2 N132 90.29(11) 4_565 1_655
N52 Ni2 N132 92.63(10) . 1_655
N71 Ni2 N152 89.77(11) 4_565 .
N52 Ni2 N152 87.52(11) . .
N132 Ni2 N152 175.67(11) 1_655 .
N71 Ni2 O1 77.66(10) 4_565 4_565
N52 Ni2 O1 99.65(10) . 4_565
N132 Ni2 O1 92.99(11) 1_655 4_565
N152 Ni2 O1 91.25(12) . 4_565
N71 Ni2 O3 77.30(10) 4_565 4_565
N52 Ni2 O3 105.32(10) . 4_565
N132 Ni2 O3 88.04(9) 1_655 4_565
N152 Ni2 O3 87.75(10) . 4_565
O1 Ni2 O3 154.94(8) 4_565 4_565
C7 O1 Ni2 114.2(2) . 4_566
C8 O3 Ni2 113.4(2) . 4_566
C9 O5 Ni1 115.27(19) . .
C10 O7 Ni1 113.9(2) . .
H53 O9 H54 108(5) . .
H55 O10 H56 109(5) . .
O22 O15B O15 170.3(16) . .
O16 O16B O19 140(2) . .
O17B O17 O21B 125.7(10) . .
O17 O17B O21 93(2) . .
O18 O18B O20 155(4) . .
O16B O19 O19B 93.6(17) . .
O19 O19B O20 138(2) . .
O18B O20 O20B 175(6) . .
O18B O20 O19B 99(4) . .
O20B O20 O19B 85(3) . .
C12 N11 C14 106.5(3) . .
C12 N11 C11 126.8(3) . .
C14 N11 C11 126.5(3) . .
C12 N12 C13 104.8(3) . .
C12 N12 Ni1 124.5(2) . .
C13 N12 Ni1 130.0(2) . .
C32 N31 C34 106.2(3) . .
C32 N31 C31 122.3(3) . .
C34 N31 C31 130.5(3) . .
C32 N32 C33 105.6(3) . .
C32 N32 Ni1 126.8(2) . 2_655
C33 N32 Ni1 127.0(2) . 2_655
C52 N51 C54 107.0(3) . .
C52 N51 C51 124.7(3) . .
C54 N51 C51 128.3(3) . .
C52 N52 C53 105.4(3) . .
C52 N52 Ni2 124.3(2) . .
C53 N52 Ni2 128.7(2) . .
C72 N71 C76 121.4(3) . .
C72 N71 Ni2 119.1(2) . 4_566
C76 N71 Ni2 119.5(2) . 4_566
C86 N81 C82 120.7(3) . .
C86 N81 Ni1 118.5(2) . .
C82 N81 Ni1 120.7(2) . .
C112 N111 C114 107.4(3) . .
C112 N111 C111 122.9(3) . .
C114 N111 C111 129.6(3) . .
C112 N112 C113 105.3(3) . .
C112 N112 Ni1 124.1(2) . .
C113 N112 Ni1 129.4(2) . .
C132 N131 C134 106.0(3) . .
C132 N131 C131 127.9(3) . .
C134 N131 C131 125.8(3) . .
C132 N132 C133 105.0(3) . .
C132 N132 Ni2 128.7(2) . 1_455
C133 N132 Ni2 126.2(3) . 1_455
C152 N151 C154 107.0(3) . .
C152 N151 C151 128.9(3) . .
C154 N151 C151 124.1(3) . .
C152 N152 C153 104.8(3) . .
C152 N152 Ni2 131.8(3) . .
C153 N152 Ni2 123.4(2) . .
C2 C1 C6 120.1(3) . .
C2 C1 C11 121.0(3) . .
C6 C1 C11 118.9(3) . .
C1 C2 C3 119.5(3) . .
C1 C2 C21 120.0(3) . .
C3 C2 C21 120.5(3) . .
C4 C3 C2 120.6(3) . .
C4 C3 C31 119.3(3) . .
C2 C3 C31 120.1(3) . .
C5 C4 C3 119.0(3) . .
C5 C4 C41 120.4(3) . .
C3 C4 C41 120.6(3) . .
C6 C5 C4 121.2(3) . .
C6 C5 C51 119.5(3) . .
C4 C5 C51 119.3(3) . .
C5 C6 C1 119.2(3) . .
C5 C6 C61 120.9(3) . .
C1 C6 C61 119.8(3) . .
O2 C7 O1 126.0(4) . .
O2 C7 C72 118.0(3) . .
O1 C7 C72 115.9(3) . .
O4 C8 O3 126.9(3) . .
O4 C8 C76 117.9(3) . .
O3 C8 C76 115.1(3) . .
O6 C9 O5 126.8(3) . .
O6 C9 C86 118.7(3) . .
O5 C9 C86 114.5(3) . .
O8 C10 O7 126.1(3) . .
O8 C10 C82 118.1(3) . .
O7 C10 C82 115.7(3) . .
N11 C11 C1 111.6(3) . .
N11 C11 H1 109.3 . .
C1 C11 H1 109.3 . .
N11 C11 H2 109.3 . .
C1 C11 H2 109.3 . .
H1 C11 H2 108.0 . .
N12 C12 N11 112.4(3) . .
N12 C12 H3 123.8 . .
N11 C12 H3 123.8 . .
C14 C13 N12 109.9(3) . .
C14 C13 H4 125.1 . .
N12 C13 H4 125.1 . .
C13 C14 N11 106.4(3) . .
C13 C14 H5 126.8 . .
N11 C14 H5 126.8 . .
C2 C21 H6 109.5 . .
C2 C21 H7 109.5 . .
H6 C21 H7 109.5 . .
C2 C21 H8 109.5 . .
H6 C21 H8 109.5 . .
H7 C21 H8 109.5 . .
N31 C31 C3 112.4(3) . .
N31 C31 H9 109.1 . .
C3 C31 H9 109.1 . .
N31 C31 H10 109.1 . .
C3 C31 H10 109.1 . .
H9 C31 H10 107.9 . .
N32 C32 N31 112.1(3) . .
N32 C32 H11 124.0 . .
N31 C32 H11 124.0 . .
C34 C33 N32 109.4(3) . .
C34 C33 H12 125.3 . .
N32 C33 H12 125.3 . .
C33 C34 N31 106.8(3) . .
C33 C34 H13 126.6 . .
N31 C34 H13 126.6 . .
C4 C41 H14 109.5 . .
C4 C41 H15 109.5 . .
H14 C41 H15 109.5 . .
C4 C41 H16 109.5 . .
H14 C41 H16 109.5 . .
H15 C41 H16 109.5 . .
N51 C51 C5 111.9(3) . .
N51 C51 H17 109.2 . .
C5 C51 H17 109.2 . .
N51 C51 H18 109.2 . .
C5 C51 H18 109.2 . .
H17 C51 H18 107.9 . .
N52 C52 N51 111.8(3) . .
N52 C52 H19 124.1 . .
N51 C52 H19 124.1 . .
C54 C53 N52 109.1(3) . .
C54 C53 H20 125.4 . .
N52 C53 H20 125.4 . .
C53 C54 N51 106.6(3) . .
C53 C54 H21 126.7 . .
N51 C54 H21 126.7 . .
C6 C61 H22 109.5 . .
C6 C61 H23 109.5 . .
H22 C61 H23 109.5 . .
C6 C61 H24 109.5 . .
H22 C61 H24 109.5 . .
H23 C61 H24 109.5 . .
N71 C72 C73 121.3(3) . .
N71 C72 C7 112.9(3) . .
C73 C72 C7 125.8(3) . .
C72 C73 C74 119.2(3) . .
C72 C73 H25 120.4 . .
C74 C73 H25 120.4 . .
C75 C74 C73 117.9(3) . .
C75 C74 C84 121.2(3) . .
C73 C74 C84 121.0(3) . .
C76 C75 C74 119.8(3) . .
C76 C75 H26 120.1 . .
C74 C75 H26 120.1 . .
N71 C76 C75 120.3(3) . .
N71 C76 C8 113.4(3) . .
C75 C76 C8 126.2(3) . .
N81 C82 C83 120.9(3) . .
N81 C82 C10 112.7(3) . .
C83 C82 C10 126.3(3) . .
C82 C83 C84 120.0(3) . .
C82 C83 H27 120.0 . .
C84 C83 H27 120.0 . .
C83 C84 C85 117.8(3) . .
C83 C84 C74 121.1(3) . .
C85 C84 C74 121.2(3) . .
C86 C85 C84 119.0(3) . .
C86 C85 H28 120.5 . .
C84 C85 H28 120.5 . .
N81 C86 C85 121.5(3) . .
N81 C86 C9 113.7(3) . .
C85 C86 C9 124.8(3) . .
C102 C101 C106 121.0(3) . .
C102 C101 C111 119.3(3) . .
C106 C101 C111 119.5(3) . .
C101 C102 C103 120.0(3) . .
C101 C102 C121 120.1(3) . .
C103 C102 C121 119.9(3) . .
C102 C103 C104 119.6(3) . .
C102 C103 C131 120.3(3) . .
C104 C103 C131 120.1(3) . .
C105 C104 C103 119.2(3) . .
C105 C104 C141 120.9(3) . .
C103 C104 C141 119.9(4) . .
C104 C105 C106 121.6(3) . .
C104 C105 C151 120.8(3) . .
C106 C105 C151 117.5(3) . .
C101 C106 C105 118.4(3) . .
C101 C106 C161 120.5(3) . .
C105 C106 C161 121.1(3) . .
N111 C111 C101 115.1(3) . .
N111 C111 H29 108.5 . .
C101 C111 H29 108.5 . .
N111 C111 H30 108.5 . .
C101 C111 H30 108.5 . .
H29 C111 H30 107.5 . .
N112 C112 N111 111.8(3) . .
N112 C112 H31 124.1 . .
N111 C112 H31 124.1 . .
C114 C113 N112 109.1(3) . .
C114 C113 H32 125.5 . .
N112 C113 H32 125.5 . .
C113 C114 N111 106.5(3) . .
C113 C114 H33 126.8 . .
N111 C114 H33 126.8 . .
C102 C121 H34 109.5 . .
C102 C121 H35 109.5 . .
H34 C121 H35 109.5 . .
C102 C121 H36 109.5 . .
H34 C121 H36 109.5 . .
H35 C121 H36 109.5 . .
N131 C131 C103 115.3(3) . .
N131 C131 H37 108.5 . .
C103 C131 H37 108.5 . .
N131 C131 H38 108.5 . .
C103 C131 H38 108.5 . .
H37 C131 H38 107.5 . .
N132 C132 N131 112.4(3) . .
N132 C132 H39 123.8 . .
N131 C132 H39 123.8 . .
N132 C133 C134 110.1(4) . .
N132 C133 H40 125.0 . .
C134 C133 H40 125.0 . .
C133 C134 N131 106.5(4) . .
C133 C134 H41 126.8 . .
N131 C134 H41 126.8 . .
C104 C141 H42 109.5 . .
C104 C141 H43 109.5 . .
H42 C141 H43 109.5 . .
C104 C141 H44 109.5 . .
H42 C141 H44 109.5 . .
H43 C141 H44 109.5 . .
N151 C151 C105 113.5(3) . .
N151 C151 H45 108.9 . .
C105 C151 H45 108.9 . .
N151 C151 H46 108.9 . .
C105 C151 H46 108.9 . .
H45 C151 H46 107.7 . .
N152 C152 N151 111.9(3) . .
N152 C152 H47 124.0 . .
N151 C152 H47 124.0 . .
C154 C153 N152 110.2(4) . .
C154 C153 H48 124.9 . .
N152 C153 H48 124.9 . .
C153 C154 N151 106.1(4) . .
C153 C154 H49 127.0 . .
N151 C154 H49 127.0 . .
C106 C161 H50 109.5 . .
C106 C161 H51 109.5 . .
H50 C161 H51 109.5 . .
C106 C161 H52 109.5 . .
H50 C161 H52 109.5 . .
H51 C161 H52 109.5 . .

loop_
_geom_bond_atom_site_label_1
_geom_bond_atom_site_label_2
_geom_bond_distance
_geom_bond_site_symmetry_2
Ni1 N81 1.988(2) .
Ni1 N112 2.057(3) .
Ni1 N12 2.078(3) .
Ni1 N32 2.090(3) 2_645
Ni1 O5 2.128(2) .
Ni1 O7 2.206(2) .
Ni2 N71 1.977(3) 4_565
Ni2 N52 2.025(3) .
Ni2 N132 2.093(3) 1_655
Ni2 N152 2.114(3) .
Ni2 O1 2.151(3) 4_565
Ni2 O3 2.184(2) 4_565
O1 C7 1.255(4) .
O1 Ni2 2.151(3) 4_566
O2 C7 1.232(5) .
O3 C8 1.275(4) .
O3 Ni2 2.184(2) 4_566
O4 C8 1.230(4) .
O5 C9 1.281(4) .
O6 C9 1.227(4) .
O7 C10 1.260(4) .
O8 C10 1.251(4) .
O9 H53 0.826(19) .
O9 H54 0.834(19) .
O10 H55 0.86(2) .
O10 H56 0.86(2) .
O13 O13B 1.243(13) .
O14 O14B 0.769(10) .
O15 O15B 1.66(2) .
O15B O22 1.084(17) .
O16 O16B 1.177(15) .
O16B O19 1.22(2) .
O17 O17B 1.69(3) .
O17 O21B 1.71(2) .
O17B O21 1.78(4) .
O18 O18B 1.065(18) .
O18B O20 1.10(5) .
O19 O19B 1.48(3) .
O19B O20 1.77(5) .
O20 O20B 1.21(5) .
N11 C12 1.345(4) .
N11 C14 1.360(4) .
N11 C11 1.481(4) .
N12 C12 1.312(4) .
N12 C13 1.370(4) .
N31 C32 1.337(4) .
N31 C34 1.371(4) .
N31 C31 1.470(4) .
N32 C32 1.316(4) .
N32 C33 1.363(4) .
N32 Ni1 2.090(3) 2_655
N51 C52 1.330(4) .
N51 C54 1.363(4) .
N51 C51 1.473(4) .
N52 C52 1.311(4) .
N52 C53 1.376(4) .
N71 C72 1.325(4) .
N71 C76 1.332(4) .
N71 Ni2 1.977(3) 4_566
N81 C86 1.332(4) .
N81 C82 1.332(4) .
N111 C112 1.336(4) .
N111 C114 1.361(4) .
N111 C111 1.482(4) .
N112 C112 1.317(4) .
N112 C113 1.381(4) .
N131 C132 1.337(4) .
N131 C134 1.371(5) .
N131 C131 1.469(5) .
N132 C132 1.324(4) .
N132 C133 1.354(5) .
N132 Ni2 2.093(3) 1_455
N151 C152 1.335(5) .
N151 C154 1.367(5) .
N151 C151 1.472(4) .
N152 C152 1.318(4) .
N152 C153 1.371(5) .
C1 C2 1.394(5) .
C1 C6 1.406(4) .
C1 C11 1.499(5) .
C2 C3 1.401(5) .
C2 C21 1.519(5) .
C3 C4 1.395(5) .
C3 C31 1.518(5) .
C4 C5 1.392(5) .
C4 C41 1.520(5) .
C5 C6 1.391(5) .
C5 C51 1.521(4) .
C6 C61 1.505(5) .
C7 C72 1.523(5) .
C8 C76 1.519(5) .
C9 C86 1.524(4) .
C10 C82 1.523(5) .
C11 H1 0.9900 .
C11 H2 0.9900 .
C12 H3 0.9500 .
C13 C14 1.358(5) .
C13 H4 0.9500 .
C14 H5 0.9500 .
C21 H6 0.9800 .
C21 H7 0.9800 .
C21 H8 0.9800 .
C31 H9 0.9900 .
C31 H10 0.9900 .
C32 H11 0.9500 .
C33 C34 1.352(5) .
C33 H12 0.9500 .
C34 H13 0.9500 .
C41 H14 0.9800 .
C41 H15 0.9800 .
C41 H16 0.9800 .
C51 H17 0.9900 .
C51 H18 0.9900 .
C52 H19 0.9500 .
C53 C54 1.346(5) .
C53 H20 0.9500 .
C54 H21 0.9500 .
C61 H22 0.9800 .
C61 H23 0.9800 .
C61 H24 0.9800 .
C72 C73 1.378(5) .
C73 C74 1.396(5) .
C73 H25 0.9500 .
C74 C75 1.395(5) .
C74 C84 1.492(4) .
C75 C76 1.383(4) .
C75 H26 0.9500 .
C82 C83 1.376(5) .
C83 C84 1.393(5) .
C83 H27 0.9500 .
C84 C85 1.401(5) .
C85 C86 1.383(4) .
C85 H28 0.9500 .
C101 C102 1.395(5) .
C101 C106 1.400(5) .
C101 C111 1.507(4) .
C102 C103 1.400(5) .
C102 C121 1.516(5) .
C103 C104 1.412(5) .
C103 C131 1.511(5) .
C104 C105 1.393(5) .
C104 C141 1.514(5) .
C105 C106 1.402(5) .
C105 C151 1.518(5) .
C106 C161 1.505(5) .
C111 H29 0.9900 .
C111 H30 0.9900 .
C112 H31 0.9500 .
C113 C114 1.359(5) .
C113 H32 0.9500 .
C114 H33 0.9500 .
C121 H34 0.9800 .
C121 H35 0.9800 .
C121 H36 0.9800 .
C131 H37 0.9900 .
C131 H38 0.9900 .
C132 H39 0.9500 .
C133 C134 1.357(6) .
C133 H40 0.9500 .
C134 H41 0.9500 .
C141 H42 0.9800 .
C141 H43 0.9800 .
C141 H44 0.9800 .
C151 H45 0.9900 .
C151 H46 0.9900 .
C152 H47 0.9500 .
C153 C154 1.348(6) .
C153 H48 0.9500 .
C154 H49 0.9500 .
C161 H50 0.9800 .
C161 H51 0.9800 .
C161 H52 0.9800 .

loop_
_geom_torsion_atom_site_label_1
_geom_torsion_atom_site_label_2
_geom_torsion_atom_site_label_3
_geom_torsion_atom_site_label_4
_geom_torsion
_geom_torsion_site_symmetry_1
N81 Ni1 O5 C9 0.2(2) .
N112 Ni1 O5 C9 -175.5(2) .
N12 Ni1 O5 C9 92.1(2) .
N32 Ni1 O5 C9 -88.2(2) 2_645
O7 Ni1 O5 C9 -0.1(3) .
N81 Ni1 O7 C10 -7.9(2) .
N112 Ni1 O7 C10 167.7(2) .
N12 Ni1 O7 C10 -100.9(2) .
N32 Ni1 O7 C10 82.0(2) 2_645
O5 Ni1 O7 C10 -7.5(3) .
O21B O17 O17B O21 92.4(16) .
O16 O16B O19 O19B 79(3) .
O16B O19 O19B O20 -7(4) .
O18 O18B O20 O20B 174(47) .
O18 O18B O20 O19B -38(8) .
O19 O19B O20 O18B 175(2) .
O19 O19B O20 O20B -8(4) .
N81 Ni1 N12 C12 -141.8(3) .
N112 Ni1 N12 C12 40.2(3) .
N32 Ni1 N12 C12 -37.1(11) 2_645
O5 Ni1 N12 C12 140.1(3) .
O7 Ni1 N12 C12 -65.8(3) .
N81 Ni1 N12 C13 27.3(3) .
N112 Ni1 N12 C13 -150.7(3) .
N32 Ni1 N12 C13 132.0(9) 2_645
O5 Ni1 N12 C13 -50.8(3) .
O7 Ni1 N12 C13 103.3(3) .
N71 Ni2 N52 C52 -138.8(17) 4_565
N132 Ni2 N52 C52 82.3(3) 1_655
N152 Ni2 N52 C52 -93.4(3) .
O1 Ni2 N52 C52 175.7(3) 4_565
O3 Ni2 N52 C52 -6.4(3) 4_565
N71 Ni2 N52 C53 24.5(19) 4_565
N132 Ni2 N52 C53 -114.4(3) 1_655
N152 Ni2 N52 C53 69.9(3) .
O1 Ni2 N52 C53 -20.9(3) 4_565
O3 Ni2 N52 C53 156.9(3) 4_565
N112 Ni1 N81 C86 62.4(14) .
N12 Ni1 N81 C86 -92.9(2) .
N32 Ni1 N81 C86 92.8(2) 2_645
O5 Ni1 N81 C86 -0.3(2) .
O7 Ni1 N81 C86 179.5(2) .
N112 Ni1 N81 C82 -113.9(13) .
N12 Ni1 N81 C82 90.8(2) .
N32 Ni1 N81 C82 -83.5(2) 2_645
O5 Ni1 N81 C82 -176.7(3) .
O7 Ni1 N81 C82 3.2(2) .
N81 Ni1 N112 C112 65.3(14) .
N12 Ni1 N112 C112 -139.4(3) .
N32 Ni1 N112 C112 34.8(3) 2_645
O5 Ni1 N112 C112 127.2(3) .
O7 Ni1 N112 C112 -50.7(3) .
N81 Ni1 N112 C113 -100.4(13) .
N12 Ni1 N112 C113 55.0(3) .
N32 Ni1 N112 C113 -130.8(3) 2_645
O5 Ni1 N112 C113 -38.4(3) .
O7 Ni1 N112 C113 143.7(3) .
N71 Ni2 N152 C152 81.5(3) 4_565
N52 Ni2 N152 C152 -95.8(3) .
N132 Ni2 N152 C152 172.2(12) 1_655
O1 Ni2 N152 C152 3.8(3) 4_565
O3 Ni2 N152 C152 158.8(3) 4_565
N71 Ni2 N152 C153 -100.0(3) 4_565
N52 Ni2 N152 C153 82.7(3) .
N132 Ni2 N152 C153 -9.3(15) 1_655
O1 Ni2 N152 C153 -177.7(3) 4_565
O3 Ni2 N152 C153 -22.7(3) 4_565
C6 C1 C2 C3 4.9(5) .
C11 C1 C2 C3 -173.1(3) .
C6 C1 C2 C21 -176.5(3) .
C11 C1 C2 C21 5.5(5) .
C1 C2 C3 C4 -4.3(5) .
C21 C2 C3 C4 177.1(3) .
C1 C2 C3 C31 177.3(3) .
C21 C2 C3 C31 -1.3(5) .
C2 C3 C4 C5 -0.9(5) .
C31 C3 C4 C5 177.5(3) .
C2 C3 C4 C41 178.7(3) .
C31 C3 C4 C41 -2.9(5) .
C3 C4 C5 C6 5.6(5) .
C41 C4 C5 C6 -174.0(3) .
C3 C4 C5 C51 -173.8(3) .
C41 C4 C5 C51 6.6(5) .
C4 C5 C6 C1 -5.0(5) .
C51 C5 C6 C1 174.4(3) .
C4 C5 C6 C61 173.4(3) .
C51 C5 C6 C61 -7.2(5) .
C2 C1 C6 C5 -0.3(5) .
C11 C1 C6 C5 177.7(3) .
C2 C1 C6 C61 -178.7(3) .
C11 C1 C6 C61 -0.7(5) .
Ni2 O1 C7 O2 175.3(4) 4_566
Ni2 O1 C7 C72 -4.2(5) 4_566
Ni2 O3 C8 O4 -166.3(3) 4_566
Ni2 O3 C8 C76 11.6(3) 4_566
Ni1 O5 C9 O6 179.1(2) .
Ni1 O5 C9 C86 0.0(3) .
Ni1 O7 C10 O8 -166.9(3) .
Ni1 O7 C10 C82 10.6(4) .
C12 N11 C11 C1 -41.2(5) .
C14 N11 C11 C1 143.4(3) .
C2 C1 C11 N11 98.4(4) .
C6 C1 C11 N11 -79.6(4) .
C13 N12 C12 N11 1.0(4) .
Ni1 N12 C12 N11 172.4(2) .
C14 N11 C12 N12 -0.9(4) .
C11 N11 C12 N12 -177.1(3) .
C12 N12 C13 C14 -0.7(4) .
Ni1 N12 C13 C14 -171.4(2) .
N12 C13 C14 N11 0.2(4) .
C12 N11 C14 C13 0.4(4) .
C11 N11 C14 C13 176.6(3) .
C32 N31 C31 C3 -175.1(3) .
C34 N31 C31 C3 17.7(6) .
C4 C3 C31 N31 105.3(4) .
C2 C3 C31 N31 -76.3(4) .
C33 N32 C32 N31 1.2(4) .
Ni1 N32 C32 N31 172.7(2) 2_655
C34 N31 C32 N32 -0.4(4) .
C31 N31 C32 N32 -170.3(3) .
C32 N32 C33 C34 -1.6(4) .
Ni1 N32 C33 C34 -173.1(3) 2_655
N32 C33 C34 N31 1.4(4) .
C32 N31 C34 C33 -0.6(4) .
C31 N31 C34 C33 168.1(4) .
C52 N51 C51 C5 151.8(3) .
C54 N51 C51 C5 -27.4(6) .
C6 C5 C51 N51 105.5(4) .
C4 C5 C51 N51 -75.0(4) .
C53 N52 C52 N51 -0.7(4) .
Ni2 N52 C52 N51 165.9(2) .
C54 N51 C52 N52 1.0(4) .
C51 N51 C52 N52 -178.4(3) .
C52 N52 C53 C54 0.0(4) .
Ni2 N52 C53 C54 -165.7(3) .
N52 C53 C54 N51 0.6(4) .
C52 N51 C54 C53 -1.0(4) .
C51 N51 C54 C53 178.4(4) .
C76 N71 C72 C73 -3.0(6) .
Ni2 N71 C72 C73 175.5(3) 4_566
C76 N71 C72 C7 177.3(3) .
Ni2 N71 C72 C7 -4.2(4) 4_566
O2 C7 C72 N71 -173.9(4) .
O1 C7 C72 N71 5.5(6) .
O2 C7 C72 C73 6.4(7) .
O1 C7 C72 C73 -174.1(4) .
N71 C72 C73 C74 0.0(6) .
C7 C72 C73 C74 179.7(4) .
C72 C73 C74 C75 2.4(6) .
C72 C73 C74 C84 -176.5(3) .
C73 C74 C75 C76 -2.0(5) .
C84 C74 C75 C76 176.9(3) .
C72 N71 C76 C75 3.4(5) .
Ni2 N71 C76 C75 -175.1(2) 4_566
C72 N71 C76 C8 -174.9(3) .
Ni2 N71 C76 C8 6.7(4) 4_566
C74 C75 C76 N71 -0.9(5) .
C74 C75 C76 C8 177.2(3) .
O4 C8 C76 N71 165.8(3) .
O3 C8 C76 N71 -12.4(4) .
O4 C8 C76 C75 -12.3(5) .
O3 C8 C76 C75 169.5(3) .
C86 N81 C82 C83 2.8(5) .
Ni1 N81 C82 C83 179.1(3) .
C86 N81 C82 C10 -175.2(3) .
Ni1 N81 C82 C10 1.0(4) .
O8 C10 C82 N81 169.6(3) .
O7 C10 C82 N81 -8.2(4) .
O8 C10 C82 C83 -8.4(5) .
O7 C10 C82 C83 173.9(3) .
N81 C82 C83 C84 -0.9(5) .
C10 C82 C83 C84 176.9(3) .
C82 C83 C84 C85 -1.9(5) .
C82 C83 C84 C74 177.2(3) .
C75 C74 C84 C83 -169.8(3) .
C73 C74 C84 C83 9.1(5) .
C75 C74 C84 C85 9.3(5) .
C73 C74 C84 C85 -171.9(3) .
C83 C84 C85 C86 2.8(5) .
C74 C84 C85 C86 -176.3(3) .
C82 N81 C86 C85 -1.9(4) .
Ni1 N81 C86 C85 -178.2(2) .
C82 N81 C86 C9 176.7(3) .
Ni1 N81 C86 C9 0.4(3) .
C84 C85 C86 N81 -1.0(5) .
C84 C85 C86 C9 -179.5(3) .
O6 C9 C86 N81 -179.5(3) .
O5 C9 C86 N81 -0.3(4) .
O6 C9 C86 C85 -0.9(5) .
O5 C9 C86 C85 178.3(3) .
C106 C101 C102 C103 -2.5(5) .
C111 C101 C102 C103 172.2(3) .
C106 C101 C102 C121 178.1(3) .
C111 C101 C102 C121 -7.2(5) .
C101 C102 C103 C104 4.5(5) .
C121 C102 C103 C104 -176.2(3) .
C101 C102 C103 C131 -178.4(3) .
C121 C102 C103 C131 1.0(5) .
C102 C103 C104 C105 -4.4(5) .
C131 C103 C104 C105 178.4(3) .
C102 C103 C104 C141 173.1(3) .
C131 C103 C104 C141 -4.0(5) .
C103 C104 C105 C106 2.5(5) .
C141 C104 C105 C106 -175.1(3) .
C103 C104 C105 C151 -174.3(3) .
C141 C104 C105 C151 8.1(5) .
C102 C101 C106 C105 0.5(5) .
C111 C101 C106 C105 -174.2(3) .
C102 C101 C106 C161 -179.3(3) .
C111 C101 C106 C161 6.0(5) .
C104 C105 C106 C101 -0.5(5) .
C151 C105 C106 C101 176.4(3) .
C104 C105 C106 C161 179.3(3) .
C151 C105 C106 C161 -3.8(5) .
C112 N111 C111 C101 -156.1(3) .
C114 N111 C111 C101 28.4(5) .
C102 C101 C111 N111 90.1(4) .
C106 C101 C111 N111 -95.1(4) .
C113 N112 C112 N111 0.1(4) .
Ni1 N112 C112 N111 -168.5(2) .
C114 N111 C112 N112 -0.1(4) .
C111 N111 C112 N112 -176.5(3) .
C112 N112 C113 C114 0.0(4) .
Ni1 N112 C113 C114 167.7(3) .
N112 C113 C114 N111 0.0(4) .
C112 N111 C114 C113 0.1(4) .
C111 N111 C114 C113 176.1(3) .
C132 N131 C131 C103 49.0(5) .
C134 N131 C131 C103 -138.0(4) .
C102 C103 C131 N131 56.8(5) .
C104 C103 C131 N131 -126.0(4) .
C133 N132 C132 N131 0.4(4) .
Ni2 N132 C132 N131 -176.8(2) 1_455
C134 N131 C132 N132 -0.7(4) .
C131 N131 C132 N132 173.4(3) .
C132 N132 C133 C134 0.0(5) .
Ni2 N132 C133 C134 177.4(3) 1_455
N132 C133 C134 N131 -0.5(5) .
C132 N131 C134 C133 0.7(5) .
C131 N131 C134 C133 -173.6(4) .
C152 N151 C151 C105 39.3(5) .
C154 N151 C151 C105 -140.6(4) .
C104 C105 C151 N151 -107.0(4) .
C106 C105 C151 N151 76.1(4) .
C153 N152 C152 N151 0.5(4) .
Ni2 N152 C152 N151 179.2(2) .
C154 N151 C152 N152 -0.3(4) .
C151 N151 C152 N152 179.9(3) .
C152 N152 C153 C154 -0.5(4) .
Ni2 N152 C153 C154 -179.4(3) .
N152 C153 C154 N151 0.3(5) .
C152 N151 C154 C153 0.0(4) .
C151 N151 C154 C153 179.8(3) .
